data_7131171
loop_
_publ_author_name
'Sasane, Amit Vijay'
'Liu, Rai-Shung'

_publ_section_title
;
 Catalyst-free diazo cross-coupling to access useful 3(2<i>H</i>)-furanone
 derivatives.
;
_journal_issue 8
_journal_name_full 'Chemical communications (Cambridge, England)'
_journal_page_first 1086
_journal_page_last 1089
_journal_paper_doi 10.1039/d2cc05912f
_journal_volume 59
_journal_year 2023
_chemical_formula_moiety 'C28 H23 N O2'
_chemical_formula_sum 'C28 H23 N O2'
_chemical_formula_weight 405.47
_space_group_crystal_system orthorhombic
_space_group_IT_number 61
_space_group_name_Hall '-P 2ac 2ab'
_space_group_name_H-M_alt 'P b c a'
_atom_sites_solution_hydrogens geom
_atom_sites_solution_primary dual
_audit_creation_date 2022-10-31
_audit_creation_method
;
Olex2 1.5
(compiled 2022.04.07 svn.rca3783a0 for OlexSys, GUI svn.r6498)
;
_audit_update_record
;
2022-10-31 deposited with the CCDC.	2023-01-09 downloaded from the CCDC.
;
_cell_angle_alpha 90
_cell_angle_beta 90
_cell_angle_gamma 90
_cell_formula_units_Z 8
_cell_length_a 13.66639(16)
_cell_length_b 17.3063(2)
_cell_length_c 18.4966(2)
_cell_measurement_reflns_used 10834
_cell_measurement_temperature 100.00(11)
_cell_measurement_theta_max 74.5060
_cell_measurement_theta_min 4.7470
_cell_volume 4374.72(9)
_computing_cell_refinement 'CrysAlisPro 1.171.42.58a (Rigaku OD, 2022)'
_computing_data_collection 'CrysAlisPro 1.171.42.58a (Rigaku OD, 2022)'
_computing_data_reduction 'CrysAlisPro 1.171.42.58a (Rigaku OD, 2022)'
_computing_molecular_graphics 'Olex2 1.5 (Dolomanov et al., 2009)'
_computing_publication_material 'Olex2 1.5 (Dolomanov et al., 2009)'
_computing_structure_refinement 'SHELXL 2018/3 (Sheldrick, 2015)'
_computing_structure_solution 'SHELXT  (Sheldrick, 2015)'
_diffrn_ambient_environment N~2~
_diffrn_ambient_temperature 100.00(11)
_diffrn_detector 'Hybrid Pixel Array Detector'
_diffrn_detector_area_resol_mean 10.0000
_diffrn_detector_type 'HyPix-Arc 150'
_diffrn_measured_fraction_theta_full 1.000
_diffrn_measured_fraction_theta_max 1.000
_diffrn_measurement_details
;
List of Runs (angles in degrees, time in seconds):

  # Type    Start    End  Width  t~exp~   \w     \q     \k     \f   Frames
#--------------------------------------------------------------------------
  1  \w     20.00  75.00   0.50    2.00    --   56.16-125.00-150.00  110
  2  \w     44.00  71.00   0.50    2.00    --   84.29-111.00 -90.00   54
  3  \w     13.00  39.00   0.50    2.00    --   56.16 -95.00 -30.00   52
  4  \w     34.00  68.00   0.50    2.00    --   76.45 -95.00  30.00   68
  5  \w     32.00  57.00   0.50    2.00    --   69.22 -95.00  60.00   50
  6  \w     43.00  89.00   0.50    2.00    --   84.29-111.00  60.00   92
  7  \w     29.00  54.00   0.50    2.00    --   56.16 -95.00 -90.00   50
  8  \w     41.00  81.00   0.50    2.00    --   76.45 -95.00-180.00   80
  9  \w     58.00  84.00   0.50    2.00    --   76.45 -95.00-150.00   52
 10  \w     56.00  82.00   0.50    2.00    --   84.29 -95.00 -90.00   52
 11  \w     13.00  45.00   0.50    2.00    --   56.16 -95.00  30.00   64
 12  \w     41.00 114.00   0.50    2.00    --   76.45  15.00 -30.00  146
 13  \w     49.00 131.00   0.50    2.00    --   84.29  15.00-120.00  164
 14  \w     50.00 133.00   0.50    2.00    --   84.29  15.00 150.00  166
 15  \w   -105.00 -65.00   0.50    2.00    --  -75.84 -15.00 -90.00   80
 16  \w   -126.00 -41.00   0.50    2.00    --  -75.84 -15.00 -30.00  170
 17  \w    -55.00 -30.00   0.50    2.00    --  -72.08 125.00  90.00   50
 18  \w    -78.00 -34.00   0.50    2.00    --  -75.84 111.00 -90.00   88
 19  \w    -51.00 -14.00   0.50    2.00    --  -59.30 125.00-180.00   74
;
_diffrn_measurement_device 'four-circle diffractometer'
_diffrn_measurement_device_type 'XtaLAB Synergy R, DW system, HyPix-Arc 150'
_diffrn_measurement_method '\w scans'
_diffrn_orient_matrix_type 'CrysAlisPro convention (1999,Acta A55,543-557)'
_diffrn_orient_matrix_UB_11 0.0785115000
_diffrn_orient_matrix_UB_12 -0.0398803000
_diffrn_orient_matrix_UB_13 -0.0466904000
_diffrn_orient_matrix_UB_21 0.0234553000
_diffrn_orient_matrix_UB_22 -0.0552724000
_diffrn_orient_matrix_UB_23 0.0629238000
_diffrn_orient_matrix_UB_31 -0.0774801000
_diffrn_orient_matrix_UB_32 -0.0572111000
_diffrn_orient_matrix_UB_33 -0.0282310000
_diffrn_radiation_monochromator mirror
_diffrn_radiation_probe x-ray
_diffrn_radiation_type 'Cu K\a'
_diffrn_radiation_wavelength 1.54184
_diffrn_reflns_av_R_equivalents 0.0251
_diffrn_reflns_av_unetI/netI 0.0179
_diffrn_reflns_Laue_measured_fraction_full 1.000
_diffrn_reflns_Laue_measured_fraction_max 1.000
_diffrn_reflns_limit_h_max 15
_diffrn_reflns_limit_h_min -16
_diffrn_reflns_limit_k_max 20
_diffrn_reflns_limit_k_min -20
_diffrn_reflns_limit_l_max 21
_diffrn_reflns_limit_l_min -22
_diffrn_reflns_number 26604
_diffrn_reflns_point_group_measured_fraction_full 1.000
_diffrn_reflns_point_group_measured_fraction_max 1.000
_diffrn_reflns_theta_full 67.078
_diffrn_reflns_theta_max 67.078
_diffrn_reflns_theta_min 4.766
_diffrn_source 'Rotating-anode X-ray tube'
_diffrn_source_type 'Rigaku (Cu) X-ray Source'
_exptl_absorpt_coefficient_mu 0.606
_exptl_absorpt_correction_T_max 1.00000
_exptl_absorpt_correction_T_min 0.85008
_exptl_absorpt_correction_type multi-scan
_exptl_absorpt_process_details
;
CrysAlisPro 1.171.42.58a (Rigaku Oxford Diffraction, 2022)
Empirical absorption correction using spherical harmonics,
implemented in SCALE3 ABSPACK scaling algorithm.
;
_exptl_crystal_colour colourless
_exptl_crystal_colour_primary colourless
_exptl_crystal_density_diffrn 1.231
_exptl_crystal_description needle
_exptl_crystal_F_000 1712
_exptl_crystal_size_max 0.09
_exptl_crystal_size_mid 0.03
_exptl_crystal_size_min 0.02
_refine_diff_density_max 0.205
_refine_diff_density_min -0.155
_refine_diff_density_rms 0.031
_refine_ls_extinction_coef 0.00049(6)
_refine_ls_extinction_expression Fc^*^=kFc[1+0.001xFc^2^\l^3^/sin(2\q)]^-1/4^
_refine_ls_extinction_method 'SHELXL-2018/3 (Sheldrick 2018)'
_refine_ls_goodness_of_fit_ref 1.049
_refine_ls_hydrogen_treatment constr
_refine_ls_matrix_type full
_refine_ls_number_parameters 282
_refine_ls_number_reflns 3913
_refine_ls_number_restraints 0
_refine_ls_restrained_S_all 1.049
_refine_ls_R_factor_all 0.0386
_refine_ls_R_factor_gt 0.0330
_refine_ls_shift/su_max 0.001
_refine_ls_shift/su_mean 0.000
_refine_ls_structure_factor_coef Fsqd
_refine_ls_weighting_details 'w=1/[\s^2^(Fo^2^)+(0.0372P)^2^+1.1436P] where P=(Fo^2^+2Fc^2^)/3'
_refine_ls_weighting_scheme calc
_refine_ls_wR_factor_gt 0.0791
_refine_ls_wR_factor_ref 0.0820
_reflns_Friedel_coverage 0.000
_reflns_number_gt 3473
_reflns_number_total 3913
_reflns_threshold_expression 'I > 2\s(I)'
_cod_data_source_file d2cc05912f2.cif
_cod_data_source_block 2210100lt_auto
_cod_depositor_comments 'Adding full bibliography for 7131170--7131173.cif.'
_cod_original_cell_volume 4374.70(9)
_cod_database_code 7131171
_shelx_shelxl_version_number 2018/3
_shelx_space_group_comment
;
The symmetry employed for this shelxl refinement is uniquely defined
by the following loop, which should always be used as a source of
symmetry information in preference to the above space-group names.
They are only intended as comments.
;
_shelx_estimated_absorpt_t_max 0.988
_shelx_estimated_absorpt_t_min 0.947
_olex2_refinement_description
;
1. Fixed Uiso
 At 1.2 times of:
  All C(H) groups
 At 1.5 times of:
  All C(H,H,H) groups
2.a Ternary CH refined with riding coordinates:
 C10(H10)
2.b Aromatic/amide H refined with riding coordinates:
 C2(H2), C3(H3), C5(H5), C6(H6), C12(H12), C13(H13), C14(H14), C15(H15),
 C16(H16), C18(H18), C19(H19), C20(H20), C21(H21), C22(H22), C24(H24), C25(H25),
  C26(H26), C27(H27), C28(H28)
2.c Idealised Me refined as rotating group:
 C31(H31A,H31B,H31C)
;
_olex2_submission_special_instructions 'No special instructions were received'
_oxdiff_exptl_absorpt_empirical_details
;
Empirical correction (ABSPACK) includes:
- Absorption correction using spherical harmonics
- Frame scaling
;
_oxdiff_exptl_absorpt_empirical_full_max 1.222
_oxdiff_exptl_absorpt_empirical_full_min 0.860

loop_
_space_group_symop_operation_xyz
'x, y, z'
'-x+1/2, -y, z+1/2'
'-x, y+1/2, -z+1/2'
'x+1/2, -y+1/2, -z'
'-x, -y, -z'
'x-1/2, y, -z-1/2'
'x, -y-1/2, z-1/2'
'-x-1/2, y-1/2, z'

loop_
_atom_site_label
_atom_site_type_symbol
_atom_site_fract_x
_atom_site_fract_y
_atom_site_fract_z
_atom_site_U_iso_or_equiv
_atom_site_adp_type
_atom_site_occupancy
_atom_site_site_symmetry_order
_atom_site_calc_flag
_atom_site_refinement_flags_posn
_atom_site_refinement_flags_adp
_atom_site_refinement_flags_occupancy
_atom_site_disorder_assembly
_atom_site_disorder_group
C1 C 0.40410(8) 0.18047(6) 0.55850(6) 0.0252(3) Uani 1 1 d . . . . .
C2 C 0.35077(10) 0.20244(7) 0.61933(7) 0.0331(3) Uani 1 1 d . . . . .
H2 H 0.304719 0.243381 0.615745 0.040 Uiso 1 1 calc R U . . .
C3 C 0.36402(10) 0.16538(8) 0.68490(7) 0.0368(3) Uani 1 1 d . . . . .
H3 H 0.327082 0.180945 0.725905 0.044 Uiso 1 1 calc R U . . .
C4 C 0.43128(9) 0.10540(7) 0.69092(6) 0.0310(3) Uani 1 1 d . . . . .
C5 C 0.48346(9) 0.08165(7) 0.63073(7) 0.0293(3) Uani 1 1 d . . . . .
H5 H 0.528348 0.039897 0.634116 0.035 Uiso 1 1 calc R U . . .
C6 C 0.46944(9) 0.11958(7) 0.56529(6) 0.0275(3) Uani 1 1 d . . . . .
H6 H 0.505577 0.103360 0.524130 0.033 Uiso 1 1 calc R U . . .
C8 C 0.39462(8) 0.17207(6) 0.41959(6) 0.0228(2) Uani 1 1 d . . . . .
C9 C 0.39623(8) 0.22333(6) 0.48751(6) 0.0239(2) Uani 1 1 d . . . . .
C10 C 0.28810(8) 0.24707(6) 0.46316(6) 0.0241(2) Uani 1 1 d . . . . .
H10 H 0.238301 0.221217 0.494530 0.029 Uiso 1 1 calc R U . . .
C11 C 0.24802(9) 0.18441(6) 0.33617(6) 0.0259(3) Uani 1 1 d . . . . .
C12 C 0.15504(9) 0.21631(7) 0.33023(7) 0.0323(3) Uani 1 1 d . . . . .
H12 H 0.129955 0.248594 0.367407 0.039 Uiso 1 1 calc R U . . .
C13 C 0.09931(10) 0.20040(8) 0.26932(7) 0.0393(3) Uani 1 1 d . . . . .
H13 H 0.035861 0.222297 0.264785 0.047 Uiso 1 1 calc R U . . .
C14 C 0.13496(10) 0.15306(8) 0.21510(7) 0.0386(3) Uani 1 1 d . . . . .
H14 H 0.096038 0.142181 0.173783 0.046 Uiso 1 1 calc R U . . .
C15 C 0.22763(10) 0.12168(8) 0.22147(7) 0.0375(3) Uani 1 1 d . . . . .
H15 H 0.252267 0.089174 0.184298 0.045 Uiso 1 1 calc R U . . .
C16 C 0.28487(10) 0.13722(7) 0.28157(6) 0.0320(3) Uani 1 1 d . . . . .
H16 H 0.348693 0.115871 0.285512 0.038 Uiso 1 1 calc R U . . .
C17 C 0.47086(8) 0.28847(6) 0.48008(6) 0.0253(3) Uani 1 1 d . . . . .
C18 C 0.48245(10) 0.34298(7) 0.53482(7) 0.0355(3) Uani 1 1 d . . . . .
H18 H 0.446208 0.338053 0.578404 0.043 Uiso 1 1 calc R U . . .
C19 C 0.54646(11) 0.40428(8) 0.52613(8) 0.0446(4) Uani 1 1 d . . . . .
H19 H 0.553308 0.441323 0.563696 0.054 Uiso 1 1 calc R U . . .
C20 C 0.60044(10) 0.41219(8) 0.46351(8) 0.0423(3) Uani 1 1 d . . . . .
H20 H 0.643779 0.454664 0.457756 0.051 Uiso 1 1 calc R U . . .
C21 C 0.59097(9) 0.35811(7) 0.40952(7) 0.0361(3) Uani 1 1 d . . . . .
H21 H 0.628754 0.362670 0.366619 0.043 Uiso 1 1 calc R U . . .
C22 C 0.52636(9) 0.29688(7) 0.41755(7) 0.0299(3) Uani 1 1 d . . . . .
H22 H 0.519927 0.260101 0.379725 0.036 Uiso 1 1 calc R U . . .
C23 C 0.26396(8) 0.33096(6) 0.45377(6) 0.0253(2) Uani 1 1 d . . . . .
C24 C 0.21086(8) 0.36783(7) 0.50787(7) 0.0294(3) Uani 1 1 d . . . . .
H24 H 0.187990 0.339100 0.548239 0.035 Uiso 1 1 calc R U . . .
C25 C 0.19108(9) 0.44639(7) 0.50321(7) 0.0357(3) Uani 1 1 d . . . . .
H25 H 0.156106 0.471567 0.540831 0.043 Uiso 1 1 calc R U . . .
C26 C 0.22236(9) 0.48776(7) 0.44380(8) 0.0380(3) Uani 1 1 d . . . . .
H26 H 0.208045 0.541349 0.440278 0.046 Uiso 1 1 calc R U . . .
C27 C 0.27458(9) 0.45153(7) 0.38919(7) 0.0345(3) Uani 1 1 d . . . . .
H27 H 0.295755 0.480183 0.348276 0.041 Uiso 1 1 calc R U . . .
C28 C 0.29584(9) 0.37337(7) 0.39444(6) 0.0283(3) Uani 1 1 d . . . . .
H28 H 0.332343 0.348702 0.357327 0.034 Uiso 1 1 calc R U . . .
C31 C 0.51494(11) 0.01612(8) 0.76720(7) 0.0407(3) Uani 1 1 d . . . . .
H31A H 0.499265 -0.028738 0.737017 0.061 Uiso 1 1 calc R U . . .
H31B H 0.517892 0.000256 0.818014 0.061 Uiso 1 1 calc R U . . .
H31C H 0.578410 0.037353 0.752580 0.061 Uiso 1 1 calc R U . . .
N7 N 0.30654(7) 0.20061(5) 0.39717(5) 0.0244(2) Uani 1 1 d . . . . .
O29 O 0.44887(6) 0.12381(4) 0.39382(4) 0.0271(2) Uani 1 1 d . . . . .
O30 O 0.44108(7) 0.07364(5) 0.75845(5) 0.0414(2) Uani 1 1 d . . . . .

loop_
_atom_site_aniso_label
_atom_site_aniso_U_11
_atom_site_aniso_U_22
_atom_site_aniso_U_33
_atom_site_aniso_U_23
_atom_site_aniso_U_13
_atom_site_aniso_U_12
C1 0.0266(6) 0.0226(6) 0.0263(6) 0.0000(5) -0.0005(5) -0.0018(5)
C2 0.0374(7) 0.0305(7) 0.0316(6) 0.0016(5) 0.0011(5) 0.0116(6)
C3 0.0431(7) 0.0406(7) 0.0268(6) 0.0010(5) 0.0053(6) 0.0122(6)
C4 0.0369(7) 0.0305(6) 0.0257(6) 0.0036(5) -0.0020(5) 0.0012(5)
C5 0.0299(6) 0.0254(6) 0.0325(6) 0.0013(5) -0.0030(5) 0.0038(5)
C6 0.0278(6) 0.0269(6) 0.0277(6) -0.0007(5) 0.0012(5) 0.0014(5)
C8 0.0243(6) 0.0191(5) 0.0251(6) 0.0029(4) 0.0018(5) -0.0031(5)
C9 0.0245(6) 0.0213(5) 0.0260(6) -0.0003(4) 0.0002(4) 0.0012(5)
C10 0.0258(6) 0.0230(6) 0.0235(6) -0.0010(4) 0.0008(4) -0.0001(5)
C11 0.0299(6) 0.0215(5) 0.0262(6) 0.0038(4) -0.0021(5) -0.0051(5)
C12 0.0298(6) 0.0330(7) 0.0340(7) 0.0003(5) -0.0002(5) -0.0015(5)
C13 0.0312(7) 0.0457(8) 0.0409(8) 0.0033(6) -0.0071(6) -0.0016(6)
C14 0.0438(8) 0.0401(7) 0.0319(7) 0.0034(6) -0.0115(6) -0.0091(6)
C15 0.0492(8) 0.0334(7) 0.0300(6) -0.0026(5) -0.0055(6) -0.0012(6)
C16 0.0367(7) 0.0278(6) 0.0315(6) -0.0014(5) -0.0040(5) 0.0012(5)
C17 0.0264(6) 0.0204(6) 0.0292(6) 0.0027(5) -0.0055(5) 0.0016(5)
C18 0.0443(8) 0.0290(6) 0.0331(7) -0.0018(5) -0.0048(6) -0.0038(6)
C19 0.0586(9) 0.0305(7) 0.0448(8) -0.0037(6) -0.0141(7) -0.0118(7)
C20 0.0438(8) 0.0308(7) 0.0522(8) 0.0095(6) -0.0139(7) -0.0136(6)
C21 0.0327(7) 0.0323(7) 0.0433(7) 0.0090(6) -0.0021(6) -0.0051(5)
C22 0.0306(6) 0.0248(6) 0.0343(7) 0.0020(5) -0.0015(5) -0.0009(5)
C23 0.0233(6) 0.0227(6) 0.0298(6) -0.0008(5) -0.0035(5) 0.0005(5)
C24 0.0260(6) 0.0296(6) 0.0326(6) -0.0028(5) -0.0016(5) 0.0021(5)
C25 0.0284(6) 0.0319(7) 0.0469(8) -0.0116(6) -0.0050(6) 0.0064(5)
C26 0.0337(7) 0.0216(6) 0.0587(9) -0.0017(6) -0.0137(6) 0.0043(5)
C27 0.0336(7) 0.0269(6) 0.0430(7) 0.0066(5) -0.0085(6) -0.0014(5)
C28 0.0285(6) 0.0263(6) 0.0301(6) 0.0010(5) -0.0031(5) 0.0006(5)
C31 0.0526(8) 0.0348(7) 0.0347(7) 0.0062(6) -0.0077(6) 0.0080(6)
N7 0.0262(5) 0.0208(5) 0.0261(5) -0.0021(4) -0.0010(4) 0.0002(4)
O29 0.0284(4) 0.0233(4) 0.0295(4) -0.0015(3) 0.0032(3) 0.0009(3)
O30 0.0536(6) 0.0428(5) 0.0280(5) 0.0087(4) 0.0009(4) 0.0142(5)

loop_
_atom_type_symbol
_atom_type_description
_atom_type_scat_dispersion_real
_atom_type_scat_dispersion_imag
_atom_type_scat_source
C C 0.0181 0.0091 'International Tables Vol C Tables 4.2.6.8 and 6.1.1.4'
H H 0.0000 0.0000 'International Tables Vol C Tables 4.2.6.8 and 6.1.1.4'
N N 0.0311 0.0180 'International Tables Vol C Tables 4.2.6.8 and 6.1.1.4'
O O 0.0492 0.0322 'International Tables Vol C Tables 4.2.6.8 and 6.1.1.4'

loop_
_geom_angle_atom_site_label_1
_geom_angle_atom_site_label_2
_geom_angle_atom_site_label_3
_geom_angle
_geom_angle_site_symmetry_1
_geom_angle_site_symmetry_3
_geom_angle_publ_flag
C2 C1 C9 122.02(10) . . ?
C6 C1 C2 118.09(11) . . ?
C6 C1 C9 119.82(10) . . ?
C1 C2 H2 119.6 . . ?
C3 C2 C1 120.85(11) . . ?
C3 C2 H2 119.6 . . ?
C2 C3 H3 119.9 . . ?
C2 C3 C4 120.16(11) . . ?
C4 C3 H3 119.9 . . ?
C5 C4 C3 119.84(11) . . ?
O30 C4 C3 115.89(11) . . ?
O30 C4 C5 124.27(11) . . ?
C4 C5 H5 120.4 . . ?
C4 C5 C6 119.27(11) . . ?
C6 C5 H5 120.4 . . ?
C1 C6 C5 121.76(11) . . ?
C1 C6 H6 119.1 . . ?
C5 C6 H6 119.1 . . ?
N7 C8 C9 92.98(9) . . ?
O29 C8 C9 135.12(10) . . ?
O29 C8 N7 131.90(11) . . ?
C1 C9 C8 115.30(9) . . ?
C1 C9 C10 115.88(9) . . ?
C1 C9 C17 113.14(9) . . ?
C8 C9 C10 84.54(8) . . ?
C17 C9 C8 111.22(9) . . ?
C17 C9 C10 113.74(9) . . ?
C9 C10 H10 110.5 . . ?
C23 C10 C9 119.01(9) . . ?
C23 C10 H10 110.5 . . ?
N7 C10 C9 86.30(8) . . ?
N7 C10 H10 110.5 . . ?
N7 C10 C23 117.85(9) . . ?
C12 C11 C16 120.41(11) . . ?
C12 C11 N7 120.17(10) . . ?
C16 C11 N7 119.41(11) . . ?
C11 C12 H12 120.4 . . ?
C13 C12 C11 119.16(12) . . ?
C13 C12 H12 120.4 . . ?
C12 C13 H13 119.6 . . ?
C14 C13 C12 120.85(12) . . ?
C14 C13 H13 119.6 . . ?
C13 C14 H14 120.2 . . ?
C15 C14 C13 119.56(12) . . ?
C15 C14 H14 120.2 . . ?
C14 C15 H15 119.7 . . ?
C14 C15 C16 120.60(12) . . ?
C16 C15 H15 119.7 . . ?
C11 C16 H16 120.3 . . ?
C15 C16 C11 119.42(12) . . ?
C15 C16 H16 120.3 . . ?
C18 C17 C9 120.71(11) . . ?
C22 C17 C9 121.10(10) . . ?
C22 C17 C18 118.14(11) . . ?
C17 C18 H18 119.8 . . ?
C19 C18 C17 120.43(13) . . ?
C19 C18 H18 119.8 . . ?
C18 C19 H19 119.6 . . ?
C20 C19 C18 120.74(13) . . ?
C20 C19 H19 119.6 . . ?
C19 C20 H20 120.3 . . ?
C21 C20 C19 119.46(12) . . ?
C21 C20 H20 120.3 . . ?
C20 C21 H21 119.9 . . ?
C20 C21 C22 120.14(13) . . ?
C22 C21 H21 119.9 . . ?
C17 C22 H22 119.5 . . ?
C21 C22 C17 121.08(12) . . ?
C21 C22 H22 119.5 . . ?
C24 C23 C10 118.41(10) . . ?
C28 C23 C10 122.26(10) . . ?
C28 C23 C24 119.28(11) . . ?
C23 C24 H24 119.8 . . ?
C25 C24 C23 120.39(12) . . ?
C25 C24 H24 119.8 . . ?
C24 C25 H25 120.1 . . ?
C26 C25 C24 119.81(12) . . ?
C26 C25 H25 120.1 . . ?
C25 C26 H26 119.8 . . ?
C25 C26 C27 120.33(12) . . ?
C27 C26 H26 119.8 . . ?
C26 C27 H27 120.1 . . ?
C26 C27 C28 119.86(12) . . ?
C28 C27 H27 120.1 . . ?
C23 C28 H28 119.9 . . ?
C27 C28 C23 120.30(12) . . ?
C27 C28 H28 119.9 . . ?
H31A C31 H31B 109.5 . . ?
H31A C31 H31C 109.5 . . ?
H31B C31 H31C 109.5 . . ?
O30 C31 H31A 109.5 . . ?
O30 C31 H31B 109.5 . . ?
O30 C31 H31C 109.5 . . ?
C8 N7 C10 95.51(8) . . ?
C8 N7 C11 132.11(10) . . ?
C11 N7 C10 132.02(9) . . ?
C4 O30 C31 116.88(10) . . ?

loop_
_geom_bond_atom_site_label_1
_geom_bond_atom_site_label_2
_geom_bond_distance
_geom_bond_site_symmetry_2
_geom_bond_publ_flag
C1 C2 1.3935(17) . ?
C1 C6 1.3869(16) . ?
C1 C9 1.5119(15) . ?
C2 H2 0.9500 . ?
C2 C3 1.3838(17) . ?
C3 H3 0.9500 . ?
C3 C4 1.3910(18) . ?
C4 C5 1.3845(17) . ?
C4 O30 1.3712(14) . ?
C5 H5 0.9500 . ?
C5 C6 1.3902(17) . ?
C6 H6 0.9500 . ?
C8 C9 1.5381(15) . ?
C8 N7 1.3655(14) . ?
C8 O29 1.2143(13) . ?
C9 C10 1.5985(15) . ?
C9 C17 1.5264(15) . ?
C10 H10 1.0000 . ?
C10 C23 1.4990(15) . ?
C10 N7 1.4831(14) . ?
C11 C12 1.3897(17) . ?
C11 C16 1.3931(17) . ?
C11 N7 1.4111(14) . ?
C12 H12 0.9500 . ?
C12 C13 1.3875(18) . ?
C13 H13 0.9500 . ?
C13 C14 1.3836(19) . ?
C14 H14 0.9500 . ?
C14 C15 1.3831(19) . ?
C15 H15 0.9500 . ?
C15 C16 1.3857(17) . ?
C16 H16 0.9500 . ?
C17 C18 1.3929(17) . ?
C17 C22 1.3908(17) . ?
C18 H18 0.9500 . ?
C18 C19 1.3845(19) . ?
C19 H19 0.9500 . ?
C19 C20 1.380(2) . ?
C20 H20 0.9500 . ?
C20 C21 1.375(2) . ?
C21 H21 0.9500 . ?
C21 C22 1.3872(17) . ?
C22 H22 0.9500 . ?
C23 C24 1.3909(16) . ?
C23 C28 1.3903(16) . ?
C24 H24 0.9500 . ?
C24 C25 1.3890(17) . ?
C25 H25 0.9500 . ?
C25 C26 1.3794(19) . ?
C26 H26 0.9500 . ?
C26 C27 1.3866(19) . ?
C27 H27 0.9500 . ?
C27 C28 1.3869(17) . ?
C28 H28 0.9500 . ?
C31 H31A 0.9800 . ?
C31 H31B 0.9800 . ?
C31 H31C 0.9800 . ?
C31 O30 1.4269(16) . ?

loop_
_geom_torsion_atom_site_label_1
_geom_torsion_atom_site_label_2
_geom_torsion_atom_site_label_3
_geom_torsion_atom_site_label_4
_geom_torsion
_geom_torsion_site_symmetry_1
_geom_torsion_site_symmetry_2
_geom_torsion_site_symmetry_3
_geom_torsion_site_symmetry_4
_geom_torsion_publ_flag
C1 C2 C3 C4 0.1(2) . . . . ?
C1 C9 C10 C23 118.86(11) . . . . ?
C1 C9 C10 N7 -121.18(10) . . . . ?
C1 C9 C17 C18 -50.03(14) . . . . ?
C1 C9 C17 C22 132.48(11) . . . . ?
C2 C1 C6 C5 -1.01(18) . . . . ?
C2 C1 C9 C8 -139.49(12) . . . . ?
C2 C1 C9 C10 -43.04(15) . . . . ?
C2 C1 C9 C17 90.91(13) . . . . ?
C2 C3 C4 C5 -1.4(2) . . . . ?
C2 C3 C4 O30 178.36(12) . . . . ?
C3 C4 C5 C6 1.56(19) . . . . ?
C3 C4 O30 C31 -175.32(12) . . . . ?
C4 C5 C6 C1 -0.33(18) . . . . ?
C5 C4 O30 C31 4.47(18) . . . . ?
C6 C1 C2 C3 1.13(19) . . . . ?
C6 C1 C9 C8 43.65(14) . . . . ?
C6 C1 C9 C10 140.11(11) . . . . ?
C6 C1 C9 C17 -85.95(13) . . . . ?
C8 C9 C10 C23 -125.62(10) . . . . ?
C8 C9 C10 N7 -5.66(7) . . . . ?
C8 C9 C17 C18 178.32(10) . . . . ?
C8 C9 C17 C22 0.83(14) . . . . ?
C9 C1 C2 C3 -175.78(12) . . . . ?
C9 C1 C6 C5 175.97(11) . . . . ?
C9 C8 N7 C10 -6.63(9) . . . . ?
C9 C8 N7 C11 179.87(11) . . . . ?
C9 C10 C23 C24 -102.52(12) . . . . ?
C9 C10 C23 C28 75.07(14) . . . . ?
C9 C10 N7 C8 6.38(8) . . . . ?
C9 C10 N7 C11 179.89(11) . . . . ?
C9 C17 C18 C19 -176.51(12) . . . . ?
C9 C17 C22 C21 177.06(11) . . . . ?
C10 C9 C17 C18 84.93(13) . . . . ?
C10 C9 C17 C22 -92.56(12) . . . . ?
C10 C23 C24 C25 176.74(11) . . . . ?
C10 C23 C28 C27 -177.79(11) . . . . ?
C11 C12 C13 C14 0.4(2) . . . . ?
C12 C11 C16 C15 -0.61(18) . . . . ?
C12 C11 N7 C8 173.02(11) . . . . ?
C12 C11 N7 C10 1.73(18) . . . . ?
C12 C13 C14 C15 -0.5(2) . . . . ?
C13 C14 C15 C16 0.0(2) . . . . ?
C14 C15 C16 C11 0.52(19) . . . . ?
C16 C11 C12 C13 0.15(18) . . . . ?
C16 C11 N7 C8 -7.98(18) . . . . ?
C16 C11 N7 C10 -179.26(11) . . . . ?
C17 C9 C10 C23 -14.82(14) . . . . ?
C17 C9 C10 N7 105.14(10) . . . . ?
C17 C18 C19 C20 -0.5(2) . . . . ?
C18 C17 C22 C21 -0.50(17) . . . . ?
C18 C19 C20 C21 -0.6(2) . . . . ?
C19 C20 C21 C22 1.1(2) . . . . ?
C20 C21 C22 C17 -0.59(19) . . . . ?
C22 C17 C18 C19 1.05(18) . . . . ?
C23 C10 N7 C8 127.41(10) . . . . ?
C23 C10 N7 C11 -59.07(16) . . . . ?
C23 C24 C25 C26 1.47(18) . . . . ?
C24 C23 C28 C27 -0.22(17) . . . . ?
C24 C25 C26 C27 -0.88(19) . . . . ?
C25 C26 C27 C28 -0.26(19) . . . . ?
C26 C27 C28 C23 0.81(18) . . . . ?
C28 C23 C24 C25 -0.92(17) . . . . ?
N7 C8 C9 C1 122.24(10) . . . . ?
N7 C8 C9 C10 6.15(8) . . . . ?
N7 C8 C9 C17 -107.22(9) . . . . ?
N7 C10 C23 C24 155.39(10) . . . . ?
N7 C10 C23 C28 -27.02(16) . . . . ?
N7 C11 C12 C13 179.15(11) . . . . ?
N7 C11 C16 C15 -179.62(11) . . . . ?
O29 C8 C9 C1 -57.49(17) . . . . ?
O29 C8 C9 C10 -173.58(13) . . . . ?
O29 C8 C9 C17 73.05(16) . . . . ?
O29 C8 N7 C10 173.12(12) . . . . ?
O29 C8 N7 C11 -0.4(2) . . . . ?
O30 C4 C5 C6 -178.22(11) . . . . ?
